data_4336445
loop_
_publ_author_name
'David R. Armstrong'
'Matthew G. Davidson'
'Daniel Garcia-Vivo'
'Alan R. Kennedy'
'Robert E. Mulvey'
'Stuart D. Robertson'

_publ_section_title
;
 Monomerizing Alkali-Metal 3,5-Dimethylbenzyl Salts with
 Tris(N,N-dimethyl-2-aminoethyl)amine (Me6TREN): Structural and Bonding
 Implications
;
_journal_name_full 'Inorganic Chemistry'
_journal_page_first 12023
_journal_page_last 12032
_journal_paper_doi 10.1021/ic401777x
_journal_volume 52
_journal_year 2013
_chemical_formula_moiety 'C21 H41 K N4'
_chemical_formula_sum 'C21 H41 K N4'
_chemical_formula_weight 388.68
_chemical_name_systematic
; 
 ? 
;
_space_group_IT_number 14
_symmetry_cell_setting monoclinic
_symmetry_space_group_name_Hall '-P 2ybc'
_symmetry_space_group_name_H-M 'P 1 21/c 1'
_atom_sites_solution_hydrogens geom
_atom_sites_solution_primary patterson
_atom_sites_solution_secondary difmap
_audit_creation_method SHELXL-97
_cell_angle_alpha 90.00
_cell_angle_beta 91.459(8)
_cell_angle_gamma 90.00
_cell_formula_units_Z 4
_cell_length_a 14.6238(11)
_cell_length_b 9.8408(5)
_cell_length_c 16.5207(12)
_cell_measurement_reflns_used 5145
_cell_measurement_temperature 123(2)
_cell_measurement_theta_max 28.8873
_cell_measurement_theta_min 3.0694
_cell_volume 2376.7(3)
_computing_cell_refinement
;
CrysAlisPro, Oxford Diffraction Ltd.,
Version 1.171.34.40 (release 27-08-2010 CrysAlis171 .NET)
(compiled Aug 27 2010,11:50:40)
;
_computing_data_collection
;
CrysAlisPro, Oxford Diffraction Ltd.,
Version 1.171.34.40 (release 27-08-2010 CrysAlis171 .NET)
(compiled Aug 27 2010,11:50:40)
;
_computing_data_reduction
;
CrysAlisPro, Oxford Diffraction Ltd.,
Version 1.171.34.40 (release 27-08-2010 CrysAlis171 .NET)
(compiled Aug 27 2010,11:50:40)
;
_computing_structure_refinement 'SHELXL-97 (Sheldrick, 1997)'
_computing_structure_solution 'SHELXS-97 (Sheldrick, 1990)'
_diffrn_ambient_temperature 123(2)
_diffrn_measured_fraction_theta_full 0.994
_diffrn_measured_fraction_theta_max 0.994
_diffrn_measurement_device_type 'Oxford Diffraction Xcalibur E'
_diffrn_measurement_method 'omega scans'
_diffrn_radiation_monochromator graphite
_diffrn_radiation_source 'fine-focus sealed tube'
_diffrn_radiation_type MoK\a
_diffrn_radiation_wavelength 0.71073
_diffrn_reflns_av_R_equivalents 0.0000
_diffrn_reflns_av_sigmaI/netI 0.0950
_diffrn_reflns_limit_h_max 17
_diffrn_reflns_limit_h_min -17
_diffrn_reflns_limit_k_max 11
_diffrn_reflns_limit_k_min -11
_diffrn_reflns_limit_l_max 19
_diffrn_reflns_limit_l_min -19
_diffrn_reflns_number 15223
_diffrn_reflns_theta_full 25.00
_diffrn_reflns_theta_max 25.00
_diffrn_reflns_theta_min 3.22
_exptl_absorpt_coefficient_mu 0.235
_exptl_absorpt_correction_T_max 1.00000
_exptl_absorpt_correction_T_min 0.64920
_exptl_absorpt_correction_type multi-scan
_exptl_absorpt_process_details
;
CrysAlisPro, Oxford Diffraction Ltd.,
Version 1.171.34.40 (release 27-08-2010 CrysAlis171 .NET)
(compiled Aug 27 2010,11:50:40)
empirical absorption correction using spherical harmonics,
 implemented in SCALE3 ABSPACK scaling algorithm.
;
_exptl_crystal_colour red
_exptl_crystal_density_diffrn 1.086
_exptl_crystal_description plate
_exptl_crystal_F_000 856
_exptl_crystal_size_max 0.12
_exptl_crystal_size_mid 0.06
_exptl_crystal_size_min 0.02
_refine_diff_density_max 0.662
_refine_diff_density_min -0.846
_refine_diff_density_rms 0.087
_refine_ls_extinction_method none
_refine_ls_goodness_of_fit_ref 1.043
_refine_ls_hydrogen_treatment constr
_refine_ls_matrix_type full
_refine_ls_number_parameters 244
_refine_ls_number_reflns 15223
_refine_ls_number_restraints 0
_refine_ls_restrained_S_all 1.043
_refine_ls_R_factor_all 0.1245
_refine_ls_R_factor_gt 0.0901
_refine_ls_shift/su_max 0.001
_refine_ls_shift/su_mean 0.000
_refine_ls_structure_factor_coef Fsqd
_refine_ls_weighting_details 'calc w=1/[\s^2^(Fo^2^)+(0.1294P)^2^+1.4384P] where P=(Fo^2^+2Fc^2^)/3'
_refine_ls_weighting_scheme calc
_refine_ls_wR_factor_gt 0.2298
_refine_ls_wR_factor_ref 0.2625
_reflns_number_gt 10300
_reflns_number_total 15223
_reflns_threshold_expression I>2sigma(I)
_cod_data_source_file ic401777x_si_002_3.cif
_cod_data_source_block sdr1022b
_cod_original_sg_symbol_H-M 'P 21/c'
_cod_database_code 4336445

loop_
_symmetry_equiv_pos_as_xyz
'x, y, z'
'-x, y+1/2, -z+1/2'
'-x, -y, -z'
'x, -y-1/2, z-1/2'

loop_
_atom_site_label
_atom_site_type_symbol
_atom_site_fract_x
_atom_site_fract_y
_atom_site_fract_z
_atom_site_U_iso_or_equiv
_atom_site_adp_type
_atom_site_occupancy
_atom_site_symmetry_multiplicity
_atom_site_calc_flag
_atom_site_refinement_flags
K1 K 0.74921(4) 0.45258(5) 0.87103(4) 0.0277(2) Uani 1 1 d .
C22 C 0.6687(2) 0.1689(2) 0.86273(18) 0.0309(7) Uani 1 1 d .
H22A H 0.6125 0.1630 0.8329 0.037 Uiso 1 1 calc R
C23 C 0.6661(2) 0.1802(3) 0.94566(19) 0.0325(7) Uani 1 1 d .
C24 C 0.7471(2) 0.1881(3) 0.99180(18) 0.0349(8) Uani 1 1 d .
H24A H 0.7453 0.2000 1.0488 0.042 Uiso 1 1 calc R
C25 C 0.8318(2) 0.1783(3) 0.95294(19) 0.0344(8) Uani 1 1 d .
C26 C 0.8339(2) 0.1673(3) 0.86985(19) 0.0327(7) Uani 1 1 d .
H26A H 0.8917 0.1605 0.8452 0.039 Uiso 1 1 calc R
C21 C 0.7533(2) 0.1656(2) 0.81872(17) 0.0297(7) Uani 1 1 d .
C27 C 0.5755(2) 0.1810(3) 0.9869(2) 0.0486(9) Uani 1 1 d .
H27C H 0.5269 0.2052 0.9476 0.073 Uiso 1 1 calc R
H27B H 0.5772 0.2478 1.0309 0.073 Uiso 1 1 calc R
H27A H 0.5634 0.0906 1.0091 0.073 Uiso 1 1 calc R
C28 C 0.9193(2) 0.1810(3) 1.0024(2) 0.0555(10) Uani 1 1 d .
H28C H 0.9279 0.0934 1.0298 0.083 Uiso 1 1 calc R
H28B H 0.9164 0.2536 1.0429 0.083 Uiso 1 1 calc R
H28A H 0.9707 0.1978 0.9669 0.083 Uiso 1 1 calc R
C20 C 0.7551(2) 0.1639(3) 0.73478(18) 0.0390(8) Uani 1 1 d .
H20B H 0.8120 0.1637 0.7083 0.047 Uiso 1 1 calc R
H20A H 0.6994 0.1628 0.7038 0.047 Uiso 1 1 calc R
N4 N 0.72501(18) 0.6118(2) 1.00948(14) 0.0341(6) Uani 1 1 d .
N2 N 0.60869(17) 0.5550(2) 0.77165(16) 0.0333(6) Uani 1 1 d .
N3 N 0.90498(17) 0.5611(2) 0.80277(17) 0.0378(7) Uani 1 1 d .
N1 N 0.74846(16) 0.7501(2) 0.84761(14) 0.0280(6) Uani 1 1 d .
C12 C 0.6553(2) 0.5559(3) 1.0609(2) 0.0471(9) Uani 1 1 d .
H12C H 0.6668 0.4587 1.0694 0.071 Uiso 1 1 calc R
H12B H 0.5950 0.5682 1.0347 0.071 Uiso 1 1 calc R
H12A H 0.6571 0.6029 1.1132 0.071 Uiso 1 1 calc R
C11 C 0.8161(2) 0.5895(3) 1.0443(2) 0.0507(9) Uani 1 1 d .
H11C H 0.8240 0.4929 1.0571 0.076 Uiso 1 1 calc R
H11B H 0.8237 0.6432 1.0940 0.076 Uiso 1 1 calc R
H11A H 0.8620 0.6174 1.0054 0.076 Uiso 1 1 calc R
C10 C 0.7067(2) 0.7577(3) 0.99362(18) 0.0417(8) Uani 1 1 d .
H10B H 0.7197 0.8094 1.0440 0.050 Uiso 1 1 calc R
H10A H 0.6409 0.7689 0.9798 0.050 Uiso 1 1 calc R
C9 C 0.7616(2) 0.8189(3) 0.92654(17) 0.0340(7) Uani 1 1 d .
H9B H 0.7444 0.9157 0.9203 0.041 Uiso 1 1 calc R
H9A H 0.8273 0.8154 0.9424 0.041 Uiso 1 1 calc R
C4 C 0.5348(2) 0.5439(3) 0.8265(2) 0.0476(9) Uani 1 1 d .
H4C H 0.5496 0.5956 0.8759 0.071 Uiso 1 1 calc R
H4B H 0.5254 0.4482 0.8404 0.071 Uiso 1 1 calc R
H4A H 0.4789 0.5805 0.8009 0.071 Uiso 1 1 calc R
C3 C 0.5906(2) 0.4684(3) 0.7005(2) 0.0461(9) Uani 1 1 d .
H3C H 0.5828 0.3740 0.7180 0.069 Uiso 1 1 calc R
H3B H 0.6422 0.4741 0.6640 0.069 Uiso 1 1 calc R
H3A H 0.5347 0.4993 0.6721 0.069 Uiso 1 1 calc R
C2 C 0.6238(2) 0.6961(3) 0.74476(19) 0.0371(8) Uani 1 1 d .
H2B H 0.5651 0.7330 0.7231 0.044 Uiso 1 1 calc R
H2A H 0.6673 0.6948 0.6998 0.044 Uiso 1 1 calc R
C1 C 0.6603(2) 0.7907(3) 0.80953(18) 0.0340(8) Uani 1 1 d .
H1B H 0.6674 0.8822 0.7856 0.041 Uiso 1 1 calc R
H1A H 0.6143 0.7980 0.8523 0.041 Uiso 1 1 calc R
C8 C 0.8925(3) 0.5190(4) 0.7198(2) 0.0556(10) Uani 1 1 d .
H8C H 0.8780 0.4219 0.7179 0.083 Uiso 1 1 calc R
H8B H 0.9489 0.5359 0.6905 0.083 Uiso 1 1 calc R
H8A H 0.8422 0.5707 0.6944 0.083 Uiso 1 1 calc R
C7 C 0.9874(2) 0.4979(4) 0.8399(2) 0.0512(10) Uani 1 1 d .
H7C H 0.9818 0.3988 0.8371 0.077 Uiso 1 1 calc R
H7B H 0.9937 0.5262 0.8966 0.077 Uiso 1 1 calc R
H7A H 1.0415 0.5267 0.8105 0.077 Uiso 1 1 calc R
C6 C 0.9119(2) 0.7112(3) 0.8121(2) 0.0410(8) Uani 1 1 d .
H6B H 0.9588 0.7454 0.7750 0.049 Uiso 1 1 calc R
H6A H 0.9331 0.7319 0.8681 0.049 Uiso 1 1 calc R
C5 C 0.8235(2) 0.7867(3) 0.79497(19) 0.0365(8) Uani 1 1 d .
H5B H 0.8353 0.8854 0.8005 0.044 Uiso 1 1 calc R
H5A H 0.8039 0.7694 0.7381 0.044 Uiso 1 1 calc R

loop_
_atom_site_aniso_label
_atom_site_aniso_U_11
_atom_site_aniso_U_22
_atom_site_aniso_U_33
_atom_site_aniso_U_23
_atom_site_aniso_U_13
_atom_site_aniso_U_12
K1 0.0348(4) 0.0102(3) 0.0380(4) 0.0011(2) -0.0010(3) -0.0002(2)
C22 0.037(2) 0.0081(13) 0.0474(19) -0.0009(12) -0.0109(15) -0.0018(12)
C23 0.035(2) 0.0142(15) 0.048(2) 0.0002(12) 0.0006(16) -0.0013(12)
C24 0.049(2) 0.0174(15) 0.0381(17) -0.0016(11) 0.0015(16) -0.0013(14)
C25 0.042(2) 0.0089(14) 0.051(2) 0.0026(12) -0.0138(16) 0.0011(12)
C26 0.0341(19) 0.0132(14) 0.051(2) -0.0024(13) -0.0015(15) 0.0011(12)
C21 0.039(2) 0.0080(12) 0.0418(18) -0.0026(11) -0.0009(15) 0.0020(12)
C27 0.051(2) 0.034(2) 0.062(2) -0.0036(16) 0.0048(19) -0.0074(16)
C28 0.057(3) 0.040(2) 0.068(3) -0.0070(17) -0.0233(19) 0.0132(17)
C20 0.046(2) 0.0271(16) 0.0439(19) 0.0001(13) 0.0035(16) 0.0034(14)
N4 0.0458(18) 0.0196(12) 0.0371(14) 0.0025(10) 0.0029(13) 0.0049(11)
N2 0.0355(16) 0.0157(13) 0.0487(17) 0.0069(11) 0.0022(13) -0.0024(10)
N3 0.0345(17) 0.0181(13) 0.0611(19) -0.0031(12) 0.0092(13) -0.0021(11)
N1 0.0341(15) 0.0124(11) 0.0375(13) 0.0041(9) 0.0041(12) 0.0004(10)
C12 0.060(3) 0.040(2) 0.041(2) -0.0011(15) 0.0060(18) 0.0027(17)
C11 0.053(3) 0.046(2) 0.053(2) -0.0037(16) 0.0017(19) 0.0017(17)
C10 0.061(2) 0.0225(16) 0.0423(19) -0.0048(13) 0.0036(17) 0.0057(15)
C9 0.046(2) 0.0153(14) 0.0406(17) -0.0005(11) 0.0014(15) -0.0009(13)
C4 0.054(2) 0.040(2) 0.049(2) -0.0021(16) -0.0058(18) -0.0015(17)
C3 0.047(2) 0.040(2) 0.051(2) -0.0047(16) -0.0083(17) 0.0029(16)
C2 0.042(2) 0.0250(17) 0.0440(19) 0.0064(13) -0.0041(15) 0.0020(14)
C1 0.042(2) 0.0140(14) 0.0455(19) 0.0066(12) -0.0049(15) 0.0014(13)
C8 0.048(2) 0.053(2) 0.065(3) -0.0082(19) -0.0014(19) -0.0076(18)
C7 0.033(2) 0.046(2) 0.074(3) -0.0053(19) 0.0062(18) -0.0008(16)
C6 0.044(2) 0.0233(17) 0.056(2) -0.0011(14) 0.0065(17) -0.0079(14)
C5 0.044(2) 0.0152(15) 0.051(2) 0.0027(13) 0.0100(16) -0.0005(13)

loop_
_atom_type_symbol
_atom_type_description
_atom_type_scat_dispersion_real
_atom_type_scat_dispersion_imag
_atom_type_scat_source
C C 0.0033 0.0016 'International Tables Vol C Tables 4.2.6.8 and 6.1.1.4'
H H 0.0000 0.0000 'International Tables Vol C Tables 4.2.6.8 and 6.1.1.4'
N N 0.0061 0.0033 'International Tables Vol C Tables 4.2.6.8 and 6.1.1.4'
K K 0.2009 0.2494 'International Tables Vol C Tables 4.2.6.8 and 6.1.1.4'

loop_
_geom_angle_atom_site_label_1
_geom_angle_atom_site_label_2
_geom_angle_atom_site_label_3
_geom_angle
N3 K1 N2 102.80(8)
N3 K1 N4 103.77(8)
N2 K1 N4 99.91(7)
N3 K1 N1 64.30(7)
N2 K1 N1 64.14(7)
N4 K1 N1 63.42(6)
N3 K1 C21 103.04(8)
N2 K1 C21 101.16(8)
N4 K1 C21 141.00(7)
N1 K1 C21 155.41(7)
N3 K1 C22 131.04(8)
N2 K1 C22 91.54(7)
N4 K1 C22 119.66(8)
N1 K1 C22 155.08(7)
C21 K1 C22 28.02(8)
N3 K1 C26 90.80(8)
N2 K1 C26 128.24(8)
N4 K1 C26 125.18(8)
N1 K1 C26 155.00(8)
C21 K1 C26 27.43(8)
C22 K1 C26 46.65(8)
N3 K1 C23 143.16(8)
N2 K1 C23 104.38(8)
N4 K1 C23 95.55(7)
N1 K1 C23 151.64(7)
C21 K1 C23 47.41(8)
C22 K1 C23 25.31(7)
C26 K1 C23 52.69(8)
N3 K1 C25 100.90(8)
N2 K1 C25 144.02(7)
N4 K1 C25 100.28(7)
N1 K1 C25 151.76(7)
C21 K1 C25 46.80(7)
C22 K1 C25 52.53(8)
C26 K1 C25 25.05(8)
C23 K1 C25 44.17(8)
N3 K1 C24 124.89(8)
N2 K1 C24 128.85(8)
N4 K1 C24 86.78(7)
N1 K1 C24 150.03(7)
C21 K1 C24 54.55(7)
C22 K1 C24 44.53(8)
C26 K1 C24 44.60(8)
C23 K1 C24 24.80(7)
C25 K1 C24 25.02(7)
C23 C22 C21 123.1(3)
C23 C22 K1 84.32(16)
C21 C22 K1 73.02(13)
C23 C22 H22A 118.5
C21 C22 H22A 118.5
K1 C22 H22A 114.2
C22 C23 C24 120.3(3)
C22 C23 C27 119.9(3)
C24 C23 C27 119.8(3)
C22 C23 K1 70.37(15)
C24 C23 K1 80.71(16)
C27 C23 K1 121.11(18)
C23 C24 C25 119.3(3)
C23 C24 K1 74.49(16)
C25 C24 K1 75.88(15)
C23 C24 H24A 120.3
C25 C24 H24A 120.3
K1 C24 H24A 120.4
C26 C25 C24 120.0(3)
C26 C25 C28 120.2(3)
C24 C25 C28 119.7(3)
C26 C25 K1 70.52(15)
C24 C25 K1 79.10(16)
C28 C25 K1 121.07(19)
C25 C26 C21 123.3(3)
C25 C26 K1 84.43(16)
C21 C26 K1 71.83(14)
C25 C26 H26A 118.3
C21 C26 H26A 118.3
K1 C26 H26A 115.5
C20 C21 C26 123.6(3)
C20 C21 C22 122.6(3)
C26 C21 C22 113.8(2)
C20 C21 K1 107.79(17)
C26 C21 K1 80.74(14)
C22 C21 K1 78.95(14)
C23 C27 H27C 109.5
C23 C27 H27B 109.5
H27C C27 H27B 109.5
C23 C27 H27A 109.5
H27C C27 H27A 109.5
H27B C27 H27A 109.5
C25 C28 H28C 109.5
C25 C28 H28B 109.5
H28C C28 H28B 109.5
C25 C28 H28A 109.5
H28C C28 H28A 109.5
H28B C28 H28A 109.5
C21 C20 H20B 120.0
C21 C20 H20A 120.0
H20B C20 H20A 120.0
C12 N4 C11 111.2(2)
C12 N4 C10 110.1(2)
C11 N4 C10 112.1(2)
C12 N4 K1 111.75(18)
C11 N4 K1 96.05(17)
C10 N4 K1 115.04(16)
C4 N2 C3 109.8(3)
C4 N2 C2 112.5(2)
C3 N2 C2 109.3(2)
C4 N2 K1 99.00(19)
C3 N2 K1 112.10(18)
C2 N2 K1 113.81(17)
C8 N3 C7 110.9(3)
C8 N3 C6 113.0(3)
C7 N3 C6 108.8(2)
C8 N3 K1 100.99(19)
C7 N3 K1 109.79(19)
C6 N3 K1 113.16(18)
C5 N1 C1 109.9(2)
C5 N1 C9 109.2(2)
C1 N1 C9 110.2(2)
C5 N1 K1 108.76(15)
C1 N1 K1 108.95(15)
C9 N1 K1 109.79(15)
N4 C12 H12C 109.5
N4 C12 H12B 109.5
H12C C12 H12B 109.5
N4 C12 H12A 109.5
H12C C12 H12A 109.5
H12B C12 H12A 109.5
N4 C11 H11C 109.5
N4 C11 H11B 109.5
H11C C11 H11B 109.5
N4 C11 H11A 109.5
H11C C11 H11A 109.5
H11B C11 H11A 109.5
N4 C10 C9 114.7(2)
N4 C10 H10B 108.6
C9 C10 H10B 108.6
N4 C10 H10A 108.6
C9 C10 H10A 108.6
H10B C10 H10A 107.6
N1 C9 C10 113.9(2)
N1 C9 H9B 108.8
C10 C9 H9B 108.8
N1 C9 H9A 108.8
C10 C9 H9A 108.8
H9B C9 H9A 107.7
N2 C4 H4C 109.5
N2 C4 H4B 109.5
H4C C4 H4B 109.5
N2 C4 H4A 109.5
H4C C4 H4A 109.5
H4B C4 H4A 109.5
N2 C3 H3C 109.5
N2 C3 H3B 109.5
H3C C3 H3B 109.5
N2 C3 H3A 109.5
H3C C3 H3A 109.5
H3B C3 H3A 109.5
N2 C2 C1 114.9(2)
N2 C2 H2B 108.5
C1 C2 H2B 108.5
N2 C2 H2A 108.5
C1 C2 H2A 108.5
H2B C2 H2A 107.5
N1 C1 C2 115.2(2)
N1 C1 H1B 108.5
C2 C1 H1B 108.5
N1 C1 H1A 108.5
C2 C1 H1A 108.5
H1B C1 H1A 107.5
N3 C8 H8C 109.5
N3 C8 H8B 109.5
H8C C8 H8B 109.5
N3 C8 H8A 109.5
H8C C8 H8A 109.5
H8B C8 H8A 109.5
N3 C7 H7C 109.5
N3 C7 H7B 109.5
H7C C7 H7B 109.5
N3 C7 H7A 109.5
H7C C7 H7A 109.5
H7B C7 H7A 109.5
N3 C6 C5 114.4(2)
N3 C6 H6B 108.7
C5 C6 H6B 108.7
N3 C6 H6A 108.7
C5 C6 H6A 108.7
H6B C6 H6A 107.6
N1 C5 C6 114.8(2)
N1 C5 H5B 108.6
C6 C5 H5B 108.6
N1 C5 H5A 108.6
C6 C5 H5A 108.6
H5B C5 H5A 107.6

loop_
_geom_bond_atom_site_label_1
_geom_bond_atom_site_label_2
_geom_bond_distance
K1 N3 2.781(3)
K1 N2 2.786(3)
K1 N4 2.802(2)
K1 N1 2.954(2)
K1 C21 2.954(2)
K1 C22 3.031(3)
K1 C26 3.069(3)
K1 C23 3.203(3)
K1 C25 3.239(3)
K1 C24 3.280(3)
C22 C23 1.376(4)
C22 C21 1.451(4)
C22 H22A 0.9500
C23 C24 1.394(4)
C23 C27 1.506(4)
C24 C25 1.413(4)
C24 H24A 0.9500
C25 C26 1.378(4)
C25 C28 1.501(4)
C26 C21 1.432(4)
C26 H26A 0.9500
C21 C20 1.388(4)
C27 H27C 0.9800
C27 H27B 0.9800
C27 H27A 0.9800
C28 H28C 0.9800
C28 H28B 0.9800
C28 H28A 0.9800
C20 H20B 0.9500
C20 H20A 0.9500
N4 C12 1.451(4)
N4 C11 1.455(4)
N4 C10 1.483(3)
N2 C4 1.432(4)
N2 C3 1.471(4)
N2 C2 1.476(3)
N3 C8 1.440(4)
N3 C7 1.476(4)
N3 C6 1.488(3)
N1 C5 1.462(3)
N1 C1 1.475(3)
N1 C9 1.477(3)
C12 H12C 0.9800
C12 H12B 0.9800
C12 H12A 0.9800
C11 H11C 0.9800
C11 H11B 0.9800
C11 H11A 0.9800
C10 C9 1.510(4)
C10 H10B 0.9900
C10 H10A 0.9900
C9 H9B 0.9900
C9 H9A 0.9900
C4 H4C 0.9800
C4 H4B 0.9800
C4 H4A 0.9800
C3 H3C 0.9800
C3 H3B 0.9800
C3 H3A 0.9800
C2 C1 1.506(4)
C2 H2B 0.9900
C2 H2A 0.9900
C1 H1B 0.9900
C1 H1A 0.9900
C8 H8C 0.9800
C8 H8B 0.9800
C8 H8A 0.9800
C7 H7C 0.9800
C7 H7B 0.9800
C7 H7A 0.9800
C6 C5 1.511(4)
C6 H6B 0.9900
C6 H6A 0.9900
C5 H5B 0.9900
C5 H5A 0.9900

loop_
_geom_torsion_atom_site_label_1
_geom_torsion_atom_site_label_2
_geom_torsion_atom_site_label_3
_geom_torsion_atom_site_label_4
_geom_torsion
N3 K1 C22 C23 129.88(18)
N2 K1 C22 C23 -121.63(18)
N4 K1 C22 C23 -19.3(2)
N1 K1 C22 C23 -109.5(2)
C21 K1 C22 C23 127.2(3)
C26 K1 C22 C23 92.7(2)
C25 K1 C22 C23 60.46(18)
C24 K1 C22 C23 28.55(16)
N3 K1 C22 C21 2.7(2)
N2 K1 C22 C21 111.21(16)
N4 K1 C22 C21 -146.46(15)
N1 K1 C22 C21 123.3(2)
C26 K1 C22 C21 -34.50(15)
C23 K1 C22 C21 -127.2(3)
C25 K1 C22 C21 -66.70(16)
C24 K1 C22 C21 -98.61(18)
C21 C22 C23 C24 -0.5(4)
K1 C22 C23 C24 -66.0(2)
C21 C22 C23 C27 -179.2(2)
K1 C22 C23 C27 115.3(2)
C21 C22 C23 K1 65.5(2)
N3 K1 C23 C22 -74.9(2)
N2 K1 C23 C22 61.48(18)
N4 K1 C23 C22 163.22(18)
N1 K1 C23 C22 123.26(19)
C21 K1 C23 C22 -30.57(16)
C26 K1 C23 C22 -65.96(18)
C25 K1 C23 C22 -97.7(2)
C24 K1 C23 C22 -127.0(3)
N3 K1 C23 C24 52.1(2)
N2 K1 C23 C24 -171.56(17)
N4 K1 C23 C24 -69.82(18)
N1 K1 C23 C24 -109.8(2)
C21 K1 C23 C24 96.39(19)
C22 K1 C23 C24 127.0(3)
C26 K1 C23 C24 61.00(17)
C25 K1 C23 C24 29.23(15)
N3 K1 C23 C27 171.4(2)
N2 K1 C23 C27 -52.2(2)
N4 K1 C23 C27 49.5(2)
N1 K1 C23 C27 9.5(3)
C21 K1 C23 C27 -144.3(3)
C22 K1 C23 C27 -113.7(3)
C26 K1 C23 C27 -179.7(3)
C25 K1 C23 C27 148.6(3)
C24 K1 C23 C27 119.3(3)
C22 C23 C24 C25 -2.8(4)
C27 C23 C24 C25 175.9(2)
K1 C23 C24 C25 -63.5(2)
C22 C23 C24 K1 60.7(2)
C27 C23 C24 K1 -120.6(2)
N3 K1 C24 C23 -144.78(17)
N2 K1 C24 C23 10.5(2)
N4 K1 C24 C23 110.66(18)
N1 K1 C24 C23 116.53(19)
C21 K1 C24 C23 -63.92(17)
C22 K1 C24 C23 -29.15(16)
C26 K1 C24 C23 -97.85(19)
C25 K1 C24 C23 -126.4(2)
N3 K1 C24 C25 -18.35(19)
N2 K1 C24 C25 136.96(16)
N4 K1 C24 C25 -122.90(17)
N1 K1 C24 C25 -117.03(19)
C21 K1 C24 C25 62.52(17)
C22 K1 C24 C25 97.28(19)
C26 K1 C24 C25 28.59(15)
C23 K1 C24 C25 126.4(2)
C23 C24 C25 C26 3.0(4)
K1 C24 C25 C26 -59.8(2)
C23 C24 C25 C28 -177.5(3)
K1 C24 C25 C28 119.7(2)
C23 C24 C25 K1 62.8(2)
N3 K1 C25 C26 -67.77(19)
N2 K1 C25 C26 62.7(2)
N4 K1 C25 C26 -174.10(18)
N1 K1 C25 C26 -122.7(2)
C21 K1 C25 C26 29.96(17)
C22 K1 C25 C26 66.25(18)
C23 K1 C25 C26 98.5(2)
C24 K1 C25 C26 127.5(3)
N3 K1 C25 C24 164.76(16)
N2 K1 C25 C24 -64.8(2)
N4 K1 C25 C24 58.42(17)
N1 K1 C25 C24 109.9(2)
C21 K1 C25 C24 -97.52(19)
C22 K1 C25 C24 -61.22(17)
C26 K1 C25 C24 -127.5(3)
C23 K1 C25 C24 -28.96(15)
N3 K1 C25 C28 46.5(3)
N2 K1 C25 C28 176.9(2)
N4 K1 C25 C28 -59.9(3)
N1 K1 C25 C28 -8.4(4)
C21 K1 C25 C28 144.2(3)
C22 K1 C25 C28 -179.5(3)
C26 K1 C25 C28 114.3(3)
C23 K1 C25 C28 -147.2(3)
C24 K1 C25 C28 -118.3(3)
C24 C25 C26 C21 0.2(4)
C28 C25 C26 C21 -179.3(3)
K1 C25 C26 C21 -64.0(2)
C24 C25 C26 K1 64.2(2)
C28 C25 C26 K1 -115.3(2)
N3 K1 C26 C25 114.62(19)
N2 K1 C26 C25 -138.34(17)
N4 K1 C26 C25 7.1(2)
N1 K1 C26 C25 109.6(2)
C21 K1 C26 C25 -127.8(3)
C22 K1 C26 C25 -92.5(2)
C23 K1 C26 C25 -60.05(18)
C24 K1 C26 C25 -28.56(16)
N3 K1 C26 C21 -117.58(18)
N2 K1 C26 C21 -10.5(2)
N4 K1 C26 C21 134.91(17)
N1 K1 C26 C21 -122.6(2)
C22 K1 C26 C21 35.28(16)
C23 K1 C26 C21 67.75(17)
C25 K1 C26 C21 127.8(3)
C24 K1 C26 C21 99.2(2)
C25 C26 C21 C20 175.5(3)
K1 C26 C21 C20 105.3(2)
C25 C26 C21 C22 -3.3(4)
K1 C26 C21 C22 -73.50(18)
C25 C26 C21 K1 70.2(2)
C23 C22 C21 C20 -175.3(3)
K1 C22 C21 C20 -104.2(2)
C23 C22 C21 C26 3.4(3)
K1 C22 C21 C26 74.62(18)
C23 C22 C21 K1 -71.2(2)
N3 K1 C21 C20 -57.0(2)
N2 K1 C21 C20 49.2(2)
N4 K1 C21 C20 170.65(19)
N1 K1 C21 C20 -1.3(3)
C22 K1 C21 C20 120.9(3)
C26 K1 C21 C20 -122.4(3)
C23 K1 C21 C20 148.5(3)
C25 K1 C21 C20 -149.7(3)
C24 K1 C21 C20 179.3(2)
N3 K1 C21 C26 65.47(18)
N2 K1 C21 C26 171.58(17)
N4 K1 C21 C26 -66.9(2)
N1 K1 C21 C26 121.2(2)
C22 K1 C21 C26 -116.6(2)
C23 K1 C21 C26 -89.07(19)
C25 K1 C21 C26 -27.32(16)
C24 K1 C21 C26 -58.29(17)
N3 K1 C21 C22 -177.89(16)
N2 K1 C21 C22 -71.78(16)
N4 K1 C21 C22 49.7(2)
N1 K1 C21 C22 -122.2(2)
C26 K1 C21 C22 116.6(2)
C23 K1 C21 C22 27.57(15)
C25 K1 C21 C22 89.32(18)
C24 K1 C21 C22 58.34(16)
N3 K1 N4 C12 -170.4(2)
N2 K1 N4 C12 83.7(2)
N1 K1 N4 C12 138.1(2)
C21 K1 N4 C12 -38.2(3)
C22 K1 N4 C12 -13.8(2)
C26 K1 N4 C12 -69.4(2)
C23 K1 N4 C12 -22.0(2)
C25 K1 N4 C12 -66.3(2)
C24 K1 N4 C12 -45.2(2)
N3 K1 N4 C11 -54.71(18)
N2 K1 N4 C11 -160.63(17)
N1 K1 N4 C11 -106.26(18)
C21 K1 N4 C11 77.5(2)
C22 K1 N4 C11 101.86(18)
C26 K1 N4 C11 46.3(2)
C23 K1 N4 C11 93.69(18)
C25 K1 N4 C11 49.31(18)
C24 K1 N4 C11 70.47(18)
N3 K1 N4 C10 63.1(2)
N2 K1 N4 C10 -42.8(2)
N1 K1 N4 C10 11.54(19)
C21 K1 N4 C10 -164.71(19)
C22 K1 N4 C10 -140.4(2)
C26 K1 N4 C10 164.05(19)
C23 K1 N4 C10 -148.5(2)
C25 K1 N4 C10 167.1(2)
C24 K1 N4 C10 -171.7(2)
N3 K1 N2 C4 -157.57(16)
N4 K1 N2 C4 -50.87(17)
N1 K1 N2 C4 -104.75(18)
C21 K1 N2 C4 96.13(17)
C22 K1 N2 C4 69.61(17)
C26 K1 N2 C4 101.05(19)
C23 K1 N2 C4 47.54(18)
C25 K1 N2 C4 72.4(2)
C24 K1 N2 C4 43.0(2)
N3 K1 N2 C3 86.7(2)
N4 K1 N2 C3 -166.6(2)
N1 K1 N2 C3 139.5(2)
C21 K1 N2 C3 -19.6(2)
C22 K1 N2 C3 -46.1(2)
C26 K1 N2 C3 -14.7(2)
C23 K1 N2 C3 -68.2(2)
C25 K1 N2 C3 -43.3(3)
C24 K1 N2 C3 -72.7(2)
N3 K1 N2 C2 -38.0(2)
N4 K1 N2 C2 68.7(2)
N1 K1 N2 C2 14.86(19)
C21 K1 N2 C2 -144.3(2)
C22 K1 N2 C2 -170.8(2)
C26 K1 N2 C2 -139.33(19)
C23 K1 N2 C2 167.15(19)
C25 K1 N2 C2 -167.95(19)
C24 K1 N2 C2 162.62(18)
N2 K1 N3 C8 -53.2(2)
N4 K1 N3 C8 -156.96(19)
N1 K1 N3 C8 -106.0(2)
C21 K1 N3 C8 51.6(2)
C22 K1 N3 C8 50.3(2)
C26 K1 N3 C8 76.4(2)
C23 K1 N3 C8 83.5(2)
C25 K1 N3 C8 99.5(2)
C24 K1 N3 C8 107.3(2)
N2 K1 N3 C7 -170.3(2)
N4 K1 N3 C7 85.9(2)
N1 K1 N3 C7 136.9(2)
C21 K1 N3 C7 -65.5(2)
C22 K1 N3 C7 -66.8(2)
C26 K1 N3 C7 -40.7(2)
C23 K1 N3 C7 -33.6(3)
C25 K1 N3 C7 -17.6(2)
C24 K1 N3 C7 -9.8(2)
N2 K1 N3 C6 67.8(2)
N4 K1 N3 C6 -35.9(2)
N1 K1 N3 C6 15.11(19)
C21 K1 N3 C6 172.7(2)
C22 K1 N3 C6 171.37(19)
C26 K1 N3 C6 -162.5(2)
C23 K1 N3 C6 -155.45(19)
C25 K1 N3 C6 -139.5(2)
C24 K1 N3 C6 -131.7(2)
N3 K1 N1 C5 13.08(18)
N2 K1 N1 C5 -107.34(19)
N4 K1 N1 C5 135.5(2)
C21 K1 N1 C5 -50.2(3)
C22 K1 N1 C5 -120.8(2)
C26 K1 N1 C5 18.7(3)
C23 K1 N1 C5 -178.86(19)
C25 K1 N1 C5 76.2(2)
C24 K1 N1 C5 128.9(2)
N3 K1 N1 C1 132.87(19)
N2 K1 N1 C1 12.45(17)
N4 K1 N1 C1 -104.71(18)
C21 K1 N1 C1 69.6(3)
C22 K1 N1 C1 -1.0(3)
C26 K1 N1 C1 138.5(2)
C23 K1 N1 C1 -59.1(2)
C25 K1 N1 C1 -164.05(19)
C24 K1 N1 C1 -111.3(2)
N3 K1 N1 C9 -106.4(2)
N2 K1 N1 C9 133.2(2)
N4 K1 N1 C9 16.03(18)
C21 K1 N1 C9 -169.6(2)
C22 K1 N1 C9 119.7(2)
C26 K1 N1 C9 -100.8(2)
C23 K1 N1 C9 61.7(3)
C25 K1 N1 C9 -43.3(3)
C24 K1 N1 C9 9.5(3)
C12 N4 C10 C9 -167.0(3)
C11 N4 C10 C9 68.7(3)
K1 N4 C10 C9 -39.6(3)
C5 N1 C9 C10 -162.3(2)
C1 N1 C9 C10 76.9(3)
K1 N1 C9 C10 -43.1(3)
N4 C10 C9 N1 58.1(4)
C4 N2 C2 C1 68.7(4)
C3 N2 C2 C1 -169.1(3)
K1 N2 C2 C1 -42.9(3)
C5 N1 C1 C2 79.3(3)
C9 N1 C1 C2 -160.3(2)
K1 N1 C1 C2 -39.8(3)
N2 C2 C1 N1 58.7(4)
C8 N3 C6 C5 70.1(3)
C7 N3 C6 C5 -166.2(3)
K1 N3 C6 C5 -43.9(3)
C1 N1 C5 C6 -160.4(2)
C9 N1 C5 C6 78.6(3)
K1 N1 C5 C6 -41.2(3)
N3 C6 C5 N1 60.6(4)
